data_7014193
loop_
_publ_author_name
'Schneider, Daniel'
'Schier, Annette'
'Schmidbaur, Hubert'

_publ_section_title
;
 Governing the oxidative addition of iodine to gold(I) complexes by
 ligand tuning.
;
_journal_issue 13
_journal_name_full 'Dalton transactions (Cambridge, England : 2003)'
_journal_page_first 1995
_journal_page_last 2005
_journal_paper_doi 10.1039/b403005b
_journal_year 2004
_chemical_formula_moiety '[(dppm)(AuI)2]'
_chemical_formula_sum 'C25 H22 Au2 I2 P2'
_chemical_formula_weight 1032.10
_chemical_name_systematic
;
?
;
_space_group_IT_number 15
_symmetry_cell_setting monoclinic
_symmetry_space_group_name_Hall '-C 2yc'
_symmetry_space_group_name_H-M 'C 1 2/c 1'
_atom_sites_solution_hydrogens 'difmap (CH2), geom (Ph)'
_atom_sites_solution_primary direct
_atom_sites_solution_secondary difmap
_audit_creation_method SHELXL-97
_cell_angle_alpha 90.00
_cell_angle_beta 123.579(1)
_cell_angle_gamma 90.00
_cell_formula_units_Z 4
_cell_length_a 22.4894(2)
_cell_length_b 7.5585(1)
_cell_length_c 18.7126(3)
_cell_measurement_reflns_used 35673
_cell_measurement_temperature 143(2)
_cell_volume 2650.07(7)
_computing_cell_refinement HKL2000
_computing_data_collection XPRESS
_computing_data_reduction HKL2000
_computing_molecular_graphics SHELXTL-PLUS
_computing_publication_material 'SHELXL-97 (Sheldrick, 1997)'
_computing_structure_refinement 'SHELXL-97 (Sheldrick, 1997)'
_computing_structure_solution 'SHELXS-97 (Sheldrick, 1990)'
_diffrn_ambient_temperature 143(2)
_diffrn_measured_fraction_theta_full 0.995
_diffrn_measured_fraction_theta_max 0.995
_diffrn_measurement_device_type 'Nonius DIP 2020 HU'
_diffrn_measurement_method phi-rotation
_diffrn_radiation_monochromator graphite
_diffrn_radiation_source 'fine-focus sealed tube'
_diffrn_radiation_type MoK\a
_diffrn_radiation_wavelength 0.71073
_diffrn_reflns_av_R_equivalents 0.059
_diffrn_reflns_av_sigmaI/netI 0.079
_diffrn_reflns_limit_h_max 28
_diffrn_reflns_limit_h_min -28
_diffrn_reflns_limit_k_max 9
_diffrn_reflns_limit_k_min -9
_diffrn_reflns_limit_l_max 24
_diffrn_reflns_limit_l_min -24
_diffrn_reflns_number 35673
_diffrn_reflns_theta_full 27.19
_diffrn_reflns_theta_max 27.19
_diffrn_reflns_theta_min 3.42
_exptl_absorpt_coefficient_mu 13.521
_exptl_absorpt_correction_T_max 0.754
_exptl_absorpt_correction_T_min 0.323
_exptl_absorpt_correction_type DELABS
_exptl_crystal_colour dark-yellow
_exptl_crystal_density_diffrn 2.587
_exptl_crystal_density_method 'not measured'
_exptl_crystal_description block
_exptl_crystal_F_000 1864
_exptl_crystal_size_max 0.50
_exptl_crystal_size_mid 0.35
_exptl_crystal_size_min 0.30
_refine_diff_density_max 1.917
_refine_diff_density_min -1.925
_refine_diff_density_rms 0.186
_refine_ls_extinction_method none
_refine_ls_goodness_of_fit_ref 1.195
_refine_ls_hydrogen_treatment mixed
_refine_ls_matrix_type full
_refine_ls_number_parameters 144
_refine_ls_number_reflns 2939
_refine_ls_number_restraints 0
_refine_ls_restrained_S_all 1.195
_refine_ls_R_factor_all 0.0261
_refine_ls_R_factor_gt 0.0260
_refine_ls_shift/su_max 0.001
_refine_ls_shift/su_mean 0.000
_refine_ls_structure_factor_coef Fsqd
_refine_ls_weighting_details 'calc w=1/[\s^2^(Fo^2^)+(0.0099P)^2^+23.3731P] where P=(Fo^2^+2Fc^2^)/3'
_refine_ls_weighting_scheme calc
_refine_ls_wR_factor_gt 0.0670
_refine_ls_wR_factor_ref 0.0670
_reflns_number_gt 2932
_reflns_number_total 2939
_reflns_threshold_expression >2sigma(I)
_cod_data_source_file b403005b.txt
_cod_data_source_block '[(dppm)(AuI)2]'
_cod_original_cell_volume 2650.07(6)
_cod_original_sg_symbol_H-M C2/c
_cod_database_code 7014193

loop_
_symmetry_equiv_pos_as_xyz
'x, y, z'
'-x, y, -z+1/2'
'x+1/2, y+1/2, z'
'-x+1/2, y+1/2, -z+1/2'
'-x, -y, -z'
'x, -y, z-1/2'
'-x+1/2, -y+1/2, -z'
'x+1/2, -y+1/2, z-1/2'

loop_
_atom_site_label
_atom_site_type_symbol
_atom_site_fract_x
_atom_site_fract_y
_atom_site_fract_z
_atom_site_U_iso_or_equiv
_atom_site_adp_type
_atom_site_occupancy
_atom_site_symmetry_multiplicity
_atom_site_calc_flag
_atom_site_refinement_flags
_atom_site_disorder_assembly
_atom_site_disorder_group
Au1 Au 0.000034(9) 0.64578(2) 0.345552(11) 0.01884(8) Uani 1 1 d . . .
I1 I -0.070112(19) 0.37825(4) 0.34487(3) 0.02886(10) Uani 1 1 d . . .
P1 P 0.05866(6) 0.88561(16) 0.34375(7) 0.0152(2) Uani 1 1 d . . .
C1 C 0.0000 1.0240(8) 0.2500 0.0161(11) Uani 1 2 d S . .
H1 H 0.027(4) 1.104(10) 0.237(5) 0.050 Uiso 1 1 d . . .
C111 C 0.1348(2) 0.8306(6) 0.3391(3) 0.0175(9) Uani 1 1 d . . .
C112 C 0.1723(3) 0.6767(8) 0.3805(4) 0.0289(11) Uani 1 1 d . . .
H11A H 0.1558 0.6026 0.4071 0.035 Uiso 1 1 calc R . .
C113 C 0.2331(3) 0.6303(8) 0.3835(4) 0.0351(13) Uani 1 1 d . . .
H11B H 0.2580 0.5249 0.4119 0.042 Uiso 1 1 calc R . .
C114 C 0.2575(3) 0.7365(8) 0.3453(3) 0.0292(11) Uani 1 1 d . . .
H11C H 0.2995 0.7049 0.3478 0.035 Uiso 1 1 calc R . .
C115 C 0.2207(3) 0.8899(7) 0.3030(3) 0.0259(10) Uani 1 1 d . . .
H11D H 0.2370 0.9620 0.2755 0.031 Uiso 1 1 calc R . .
C116 C 0.1599(2) 0.9378(7) 0.3008(3) 0.0222(9) Uani 1 1 d . . .
H11E H 0.1355 1.0441 0.2730 0.027 Uiso 1 1 calc R . .
C211 C 0.0925(2) 1.0343(6) 0.4344(3) 0.0187(9) Uani 1 1 d . . .
C212 C 0.1318(3) 1.1844(7) 0.4428(3) 0.0242(10) Uani 1 1 d . . .
H21A H 0.1412 1.2114 0.4004 0.029 Uiso 1 1 calc R . .
C213 C 0.1572(3) 1.2942(8) 0.5130(3) 0.0326(12) Uani 1 1 d . . .
H21B H 0.1846 1.3956 0.5192 0.039 Uiso 1 1 calc R . .
C214 C 0.1425(3) 1.2565(8) 0.5744(3) 0.0303(11) Uani 1 1 d . . .
H21C H 0.1594 1.3333 0.6221 0.036 Uiso 1 1 calc R . .
C215 C 0.1037(3) 1.1083(8) 0.5665(3) 0.0302(11) Uani 1 1 d . . .
H21D H 0.0938 1.0833 0.6087 0.036 Uiso 1 1 calc R . .
C216 C 0.0789(2) 0.9950(7) 0.4968(3) 0.0227(10) Uani 1 1 d . . .
H21E H 0.0528 0.8916 0.4918 0.027 Uiso 1 1 calc R . .

loop_
_atom_site_aniso_label
_atom_site_aniso_U_11
_atom_site_aniso_U_22
_atom_site_aniso_U_33
_atom_site_aniso_U_23
_atom_site_aniso_U_13
_atom_site_aniso_U_12
Au1 0.01784(11) 0.01823(12) 0.02049(11) 0.00048(6) 0.01062(8) -0.00159(6)
I1 0.03187(19) 0.01812(17) 0.0464(2) -0.00450(13) 0.02777(17) -0.00524(12)
P1 0.0131(5) 0.0181(5) 0.0122(5) 0.0005(4) 0.0056(4) -0.0004(4)
C1 0.013(3) 0.016(3) 0.014(3) 0.000 0.004(2) 0.000
C111 0.0121(19) 0.023(2) 0.0123(19) 0.0006(17) 0.0037(16) 0.0013(16)
C112 0.027(3) 0.030(3) 0.032(3) 0.016(2) 0.018(2) 0.009(2)
C113 0.025(3) 0.038(3) 0.037(3) 0.016(2) 0.014(2) 0.014(2)
C114 0.015(2) 0.041(3) 0.028(2) -0.001(2) 0.0097(19) 0.005(2)
C115 0.021(2) 0.033(3) 0.027(2) 0.003(2) 0.015(2) -0.002(2)
C116 0.020(2) 0.025(2) 0.022(2) 0.0041(19) 0.0117(18) 0.0025(18)
C211 0.016(2) 0.022(2) 0.0116(18) 0.0000(17) 0.0039(16) 0.0030(16)
C212 0.027(2) 0.024(2) 0.017(2) -0.0021(19) 0.0088(19) -0.003(2)
C213 0.036(3) 0.023(3) 0.023(2) -0.001(2) 0.007(2) -0.002(2)
C214 0.028(2) 0.037(3) 0.017(2) -0.007(2) 0.0068(19) 0.006(2)
C215 0.023(2) 0.048(3) 0.019(2) -0.003(2) 0.012(2) 0.005(2)
C216 0.017(2) 0.031(3) 0.018(2) 0.0011(19) 0.0081(17) 0.0025(18)

loop_
_atom_type_symbol
_atom_type_description
_atom_type_scat_dispersion_real
_atom_type_scat_dispersion_imag
_atom_type_scat_source
C C 0.0033 0.0016 'International Tables Vol C Tables 4.2.6.8 and 6.1.1.4'
H H 0.0000 0.0000 'International Tables Vol C Tables 4.2.6.8 and 6.1.1.4'
P P 0.1023 0.0942 'International Tables Vol C Tables 4.2.6.8 and 6.1.1.4'
I I -0.4742 1.8119 'International Tables Vol C Tables 4.2.6.8 and 6.1.1.4'
Au Au -2.0133 8.8022 'International Tables Vol C Tables 4.2.6.8 and 6.1.1.4'

loop_
_geom_angle_atom_site_label_1
_geom_angle_atom_site_label_2
_geom_angle_atom_site_label_3
_geom_angle
_geom_angle_site_symmetry_1
_geom_angle_site_symmetry_3
_geom_angle_publ_flag
P1 Au1 I1 178.29(3) . . ?
C111 P1 C211 105.5(2) . . ?
C111 P1 C1 106.55(15) . . ?
C211 P1 C1 104.4(2) . . ?
C111 P1 Au1 113.14(16) . . ?
C211 P1 Au1 115.53(16) . . ?
C1 P1 Au1 110.89(14) . . ?
P1 C1 P1 110.3(3) 2 . ?
P1 C1 H1 109(5) 2 . ?
P1 C1 H1 112(5) . . ?
C116 C111 C112 118.7(4) . . ?
C116 C111 P1 123.7(4) . . ?
C112 C111 P1 117.5(4) . . ?
C113 C112 C111 120.9(5) . . ?
C113 C112 H11A 119.5 . . ?
C111 C112 H11A 119.5 . . ?
C114 C113 C112 120.1(5) . . ?
C114 C113 H11B 119.9 . . ?
C112 C113 H11B 119.9 . . ?
C113 C114 C115 120.1(5) . . ?
C113 C114 H11C 120.0 . . ?
C115 C114 H11C 120.0 . . ?
C114 C115 C116 119.9(5) . . ?
C114 C115 H11D 120.1 . . ?
C116 C115 H11D 120.1 . . ?
C111 C116 C115 120.4(5) . . ?
C111 C116 H11E 119.8 . . ?
C115 C116 H11E 119.8 . . ?
C212 C211 C216 119.9(4) . . ?
C212 C211 P1 121.5(4) . . ?
C216 C211 P1 118.6(4) . . ?
C213 C212 C211 120.0(5) . . ?
C213 C212 H21A 120.0 . . ?
C211 C212 H21A 120.0 . . ?
C212 C213 C214 120.0(5) . . ?
C212 C213 H21B 120.0 . . ?
C214 C213 H21B 120.0 . . ?
C215 C214 C213 120.3(5) . . ?
C215 C214 H21C 119.8 . . ?
C213 C214 H21C 119.8 . . ?
C214 C215 C216 120.1(5) . . ?
C214 C215 H21D 119.9 . . ?
C216 C215 H21D 119.9 . . ?
C211 C216 C215 119.6(5) . . ?
C211 C216 H21E 120.2 . . ?
C215 C216 H21E 120.2 . . ?

loop_
_geom_bond_atom_site_label_1
_geom_bond_atom_site_label_2
_geom_bond_distance
_geom_bond_site_symmetry_2
_geom_bond_publ_flag
Au1 P1 2.2528(12) . ?
Au1 I1 2.5604(4) . ?
P1 C111 1.811(5) . ?
P1 C211 1.814(5) . ?
P1 C1 1.831(4) . ?
C1 P1 1.831(4) 2 ?
C1 H1 0.98(7) . ?
C111 C116 1.392(7) . ?
C111 C112 1.393(7) . ?
C112 C113 1.383(8) . ?
C112 H11A 0.9500 . ?
C113 C114 1.375(8) . ?
C113 H11B 0.9500 . ?
C114 C115 1.389(8) . ?
C114 H11C 0.9500 . ?
C115 C116 1.393(7) . ?
C115 H11D 0.9500 . ?
C116 H11E 0.9500 . ?
C211 C212 1.392(7) . ?
C211 C216 1.393(6) . ?
C212 C213 1.381(7) . ?
C212 H21A 0.9500 . ?
C213 C214 1.389(8) . ?
C213 H21B 0.9500 . ?
C214 C215 1.377(9) . ?
C214 H21C 0.9500 . ?
C215 C216 1.394(7) . ?
C215 H21D 0.9500 . ?
C216 H21E 0.9500 . ?

loop_
_geom_torsion_atom_site_label_1
_geom_torsion_atom_site_label_2
_geom_torsion_atom_site_label_3
_geom_torsion_atom_site_label_4
_geom_torsion
_geom_torsion_site_symmetry_1
_geom_torsion_site_symmetry_2
_geom_torsion_site_symmetry_3
_geom_torsion_site_symmetry_4
_geom_torsion_publ_flag
I1 Au1 P1 C111 -143.9(10) . . . . ?
I1 Au1 P1 C211 94.3(10) . . . . ?
I1 Au1 P1 C1 -24.3(11) . . . . ?
C111 P1 C1 P1 85.13(17) . . . 2 ?
C211 P1 C1 P1 -163.46(16) . . . 2 ?
Au1 P1 C1 P1 -38.39(5) . . . 2 ?
C211 P1 C111 C116 -82.3(4) . . . . ?
C1 P1 C111 C116 28.4(5) . . . . ?
Au1 P1 C111 C116 150.5(4) . . . . ?
C211 P1 C111 C112 94.1(4) . . . . ?
C1 P1 C111 C112 -155.2(4) . . . . ?
Au1 P1 C111 C112 -33.1(4) . . . . ?
C116 C111 C112 C113 -0.2(8) . . . . ?
P1 C111 C112 C113 -176.8(5) . . . . ?
C111 C112 C113 C114 0.0(9) . . . . ?
C112 C113 C114 C115 -0.6(9) . . . . ?
C113 C114 C115 C116 1.3(8) . . . . ?
C112 C111 C116 C115 1.0(7) . . . . ?
P1 C111 C116 C115 177.3(4) . . . . ?
C114 C115 C116 C111 -1.5(8) . . . . ?
C111 P1 C211 C212 52.0(4) . . . . ?
C1 P1 C211 C212 -60.1(4) . . . . ?
Au1 P1 C211 C212 177.8(3) . . . . ?
C111 P1 C211 C216 -127.5(4) . . . . ?
C1 P1 C211 C216 120.3(3) . . . . ?
Au1 P1 C211 C216 -1.8(4) . . . . ?
C216 C211 C212 C213 0.0(7) . . . . ?
P1 C211 C212 C213 -179.6(4) . . . . ?
C211 C212 C213 C214 -1.0(8) . . . . ?
C212 C213 C214 C215 1.0(8) . . . . ?
C213 C214 C215 C216 0.0(8) . . . . ?
C212 C211 C216 C215 1.1(7) . . . . ?
P1 C211 C216 C215 -179.3(4) . . . . ?
C214 C215 C216 C211 -1.1(7) . . . . ?
